data_1501563
loop_
_publ_author_name
'Mohamed Osman Awaleh'
'Francois Brisse'
'Youssouf Djibril Soubaneh'
'Thierry Maris'
'Elias Said Dirieh'

_publ_section_title
;
 Four New Ag(I) Coordination Polymers: Synthesis, Crystal Structures and
 Thermal Stability
;
_journal_name_full 'J. Inorg. Organomet. Polym.'
_journal_page_first 816
_journal_page_last 824
_journal_paper_doi 10.1007/s10904-010-9407-0
_journal_volume 20
_journal_year 2010
_chemical_compound_source 'Synthesized by the authors. See text'
_chemical_formula_moiety 'C13 H15 Ag O3 S3'
_chemical_formula_sum 'C13 H15 Ag O3 S3'
_chemical_formula_weight 423.30
_space_group_IT_number 14
_symmetry_cell_setting monoclinic
_symmetry_space_group_name_Hall '-P 2ybc'
_symmetry_space_group_name_H-M 'P 1 21/c 1'
_atom_sites_solution_hydrogens geom
_atom_sites_solution_primary direct
_atom_sites_solution_secondary difmap
_audit_creation_method SHELXL-97
_cell_angle_alpha 90.00
_cell_angle_beta 110.3900(10)
_cell_angle_gamma 90.00
_cell_formula_units_Z 4
_cell_length_a 8.3129(2)
_cell_length_b 21.5540(5)
_cell_length_c 8.9118(2)
_cell_measurement_reflns_used 3506
_cell_measurement_temperature 150(2)
_cell_measurement_theta_max 68.70
_cell_measurement_theta_min 4.10
_cell_volume 1496.73(6)
_computing_cell_refinement 'SMART (Bruker, 2003)'
_computing_data_collection 'SMART (Bruker, 2003)'
_computing_data_reduction 'SAINT (Bruker, 2004)'
_computing_molecular_graphics 'SHELXTL (Bruker, 1997)'
_computing_publication_material 'UdMX (local program)'
_computing_structure_refinement 'SHELXL97 (Sheldrick, 1997)'
_computing_structure_solution 'SHELXS97 (Sheldrick, 1997)'
_diffrn_ambient_temperature 150(2)
_diffrn_detector_area_resol_mean 5.5
_diffrn_measured_fraction_theta_full 0.984
_diffrn_measured_fraction_theta_max 0.984
_diffrn_measurement_device_type 'Bruker Smart 6000'
_diffrn_measurement_method \w
_diffrn_radiation_monochromator 'Montel 200 optics'
_diffrn_radiation_source 'Rotating Anode'
_diffrn_radiation_type CuK\a
_diffrn_radiation_wavelength 1.54178
_diffrn_reflns_av_R_equivalents 0.047
_diffrn_reflns_av_sigmaI/netI 0.0511
_diffrn_reflns_limit_h_max 10
_diffrn_reflns_limit_h_min -9
_diffrn_reflns_limit_k_max 26
_diffrn_reflns_limit_k_min -26
_diffrn_reflns_limit_l_max 10
_diffrn_reflns_limit_l_min -10
_diffrn_reflns_number 20576
_diffrn_reflns_theta_full 68.69
_diffrn_reflns_theta_max 68.69
_diffrn_reflns_theta_min 4.10
_diffrn_standards_decay_% 0.54
_diffrn_standards_number 63
_exptl_absorpt_coefficient_mu 14.752
_exptl_absorpt_correction_T_max 0.750
_exptl_absorpt_correction_T_min 0.732
_exptl_absorpt_correction_type multi-scan
_exptl_absorpt_process_details 'Sadabs (Sheldrick,1996)'
_exptl_crystal_colour Colorless
_exptl_crystal_density_diffrn 1.879
_exptl_crystal_density_method 'not measured'
_exptl_crystal_description needle-like
_exptl_crystal_F_000 848
_exptl_crystal_size_max 0.18
_exptl_crystal_size_mid 0.02
_exptl_crystal_size_min 0.02
_refine_diff_density_max 1.295
_refine_diff_density_min -0.953
_refine_diff_density_rms 0.152
_refine_ls_extinction_method none
_refine_ls_goodness_of_fit_ref 1.130
_refine_ls_hydrogen_treatment constr
_refine_ls_matrix_type full
_refine_ls_number_parameters 181
_refine_ls_number_reflns 2714
_refine_ls_number_restraints 0
_refine_ls_restrained_S_all 1.130
_refine_ls_R_factor_all 0.0809
_refine_ls_R_factor_gt 0.0646
_refine_ls_shift/su_max 0.000
_refine_ls_shift/su_mean 0.000
_refine_ls_structure_factor_coef Fsqd
_refine_ls_weighting_details 'calc w=1/[\s^2^(Fo^2^)+(0.0850P)^2^+19.7035P] where P=(Fo^2^+2Fc^2^)/3'
_refine_ls_weighting_scheme calc
_refine_ls_wR_factor_gt 0.1924
_refine_ls_wR_factor_ref 0.1988
_reflns_number_gt 2146
_reflns_number_total 2714
_reflns_threshold_expression I>2\s(I)
_cod_data_source_file deposit.cif
_cod_data_source_block Complex3
_cod_depositor_comments
;
 Updated values of the _geom_angle_atom_site_label_*,
 _geom_bond_atom_site_label_* and _geom_torsion_atom_site_label_*
 data items to establish relationships between loop packets from
 different data loops.

 Antanas Vaitkus,
 2020-10-02
;
_cod_original_sg_symbol_H-M P21/c
_cod_database_code 1501563

loop_
_symmetry_equiv_pos_as_xyz
'x, y, z'
'-x, y+1/2, -z+1/2'
'-x, -y, -z'
'x, -y-1/2, z-1/2'

loop_
_atom_site_label
_atom_site_type_symbol
_atom_site_fract_x
_atom_site_fract_y
_atom_site_fract_z
_atom_site_U_iso_or_equiv
_atom_site_adp_type
_atom_site_occupancy
_atom_site_symmetry_multiplicity
_atom_site_calc_flag
_atom_site_refinement_flags
Ag1 Ag 0.20357(10) 0.51266(4) 0.54182(9) 0.0337(3) Uani 1 1 d .
S1 S 0.2661(3) 0.48742(13) 0.8311(3) 0.0323(6) Uani 1 1 d .
S2 S 0.0518(3) 0.58654(12) 0.3272(3) 0.0277(6) Uani 1 1 d .
S3 S 0.3638(3) 0.41358(13) 0.3374(3) 0.0290(6) Uani 1 1 d .
O31 O 0.3177(11) 0.4162(4) 0.4808(9) 0.040(2) Uani 1 1 d .
O32 O 0.2765(10) 0.4606(4) 0.2205(9) 0.0377(18) Uani 1 1 d .
O33 O 0.5468(10) 0.4106(4) 0.3716(10) 0.041(2) Uani 1 1 d .
C11 C 0.0697(14) 0.4586(5) 0.8453(12) 0.032(2) Uani 1 1 d .
H11A H -0.0010 0.4940 0.8567 0.038 Uiso 1 1 calc R
H11B H 0.0962 0.4325 0.9424 0.038 Uiso 1 1 calc R
C12 C 0.3905(15) 0.4169(6) 0.8653(15) 0.044(3) Uani 1 1 d .
H12A H 0.4053 0.4008 0.9722 0.066 Uiso 1 1 calc R
H12B H 0.5032 0.4255 0.8579 0.066 Uiso 1 1 calc R
H12C H 0.3305 0.3860 0.7845 0.066 Uiso 1 1 calc R
C21 C 0.2180(15) 0.6138(6) 0.2577(15) 0.041(3) Uani 1 1 d .
H21A H 0.2753 0.5782 0.2295 0.061 Uiso 1 1 calc R
H21B H 0.3020 0.6379 0.3425 0.061 Uiso 1 1 calc R
H21C H 0.1674 0.6401 0.1632 0.061 Uiso 1 1 calc R
C31 C 0.2836(13) 0.3412(5) 0.2444(13) 0.031(2) Uani 1 1 d .
C32 C 0.1048(14) 0.3266(5) 0.1879(13) 0.030(2) Uani 1 1 d .
C33 C -0.0249(13) 0.3651(6) 0.2132(14) 0.036(3) Uani 1 1 d .
H33 H 0.0056 0.4032 0.2697 0.043 Uiso 1 1 calc R
C34 C -0.1910(15) 0.3465(6) 0.1554(16) 0.041(3) Uani 1 1 d .
H34 H -0.2748 0.3721 0.1744 0.050 Uiso 1 1 calc R
C35 C -0.2455(16) 0.2914(6) 0.0691(14) 0.041(3) Uani 1 1 d .
H35 H -0.3640 0.2810 0.0280 0.049 Uiso 1 1 calc R
C36 C -0.1276(16) 0.2528(6) 0.0448(15) 0.042(3) Uani 1 1 d .
H36 H -0.1640 0.2153 -0.0127 0.050 Uiso 1 1 calc R
C37 C 0.0540(14) 0.2687(5) 0.1061(12) 0.028(2) Uani 1 1 d .
C38 C 0.1759(15) 0.2278(6) 0.0856(15) 0.038(3) Uani 1 1 d .
H38 H 0.1394 0.1898 0.0304 0.046 Uiso 1 1 calc R
C39 C 0.3441(15) 0.2419(6) 0.1432(16) 0.042(3) Uani 1 1 d .
H39 H 0.4254 0.2134 0.1303 0.050 Uiso 1 1 calc R
C40 C 0.4019(14) 0.2997(6) 0.2238(14) 0.035(3) Uani 1 1 d .
H40 H 0.5207 0.3095 0.2631 0.042 Uiso 1 1 calc R

loop_
_atom_site_aniso_label
_atom_site_aniso_U_11
_atom_site_aniso_U_22
_atom_site_aniso_U_33
_atom_site_aniso_U_23
_atom_site_aniso_U_13
_atom_site_aniso_U_12
Ag1 0.0356(5) 0.0379(5) 0.0285(4) 0.0044(4) 0.0122(3) -0.0033(4)
S1 0.0352(15) 0.0359(14) 0.0259(13) -0.0005(11) 0.0107(11) -0.0052(12)
S2 0.0226(13) 0.0329(14) 0.0289(13) 0.0017(11) 0.0105(11) -0.0008(10)
S3 0.0257(14) 0.0336(14) 0.0271(12) 0.0012(11) 0.0084(11) 0.0018(10)
O31 0.054(5) 0.041(5) 0.030(4) -0.001(3) 0.019(4) 0.007(4)
O32 0.042(5) 0.035(4) 0.034(4) 0.004(3) 0.010(4) 0.003(4)
O33 0.027(4) 0.040(5) 0.057(5) -0.008(4) 0.015(4) -0.011(3)
C11 0.032(6) 0.041(6) 0.026(5) 0.004(5) 0.015(5) 0.005(5)
C12 0.027(6) 0.065(9) 0.042(7) 0.004(6) 0.015(6) 0.007(6)
C21 0.028(6) 0.051(7) 0.043(7) 0.012(6) 0.013(5) -0.005(5)
C31 0.018(5) 0.045(7) 0.030(5) 0.003(5) 0.009(4) -0.004(4)
C32 0.027(6) 0.033(6) 0.031(6) 0.006(5) 0.010(5) 0.002(4)
C33 0.016(5) 0.044(7) 0.039(6) 0.011(5) -0.002(5) -0.001(5)
C34 0.024(6) 0.044(7) 0.060(8) 0.011(6) 0.019(6) 0.000(5)
C35 0.031(6) 0.045(7) 0.042(7) 0.011(6) 0.008(5) 0.004(5)
C36 0.048(8) 0.040(7) 0.037(6) 0.006(5) 0.013(6) -0.004(5)
C37 0.030(6) 0.026(5) 0.025(5) -0.001(4) 0.007(5) -0.006(4)
C38 0.042(7) 0.037(7) 0.042(7) -0.006(5) 0.022(6) -0.005(5)
C39 0.030(7) 0.036(7) 0.066(9) -0.007(6) 0.024(6) 0.001(5)
C40 0.025(6) 0.043(7) 0.036(6) -0.002(5) 0.010(5) -0.002(5)

loop_
_atom_type_symbol
_atom_type_description
_atom_type_scat_dispersion_real
_atom_type_scat_dispersion_imag
_atom_type_scat_source
C C 0.0181 0.0091 'International Tables Vol C Tables 4.2.6.8 and 6.1.1.4'
H H 0.0000 0.0000 'International Tables Vol C Tables 4.2.6.8 and 6.1.1.4'
O O 0.0492 0.0322 'International Tables Vol C Tables 4.2.6.8 and 6.1.1.4'
S S 0.3331 0.5567 'International Tables Vol C Tables 4.2.6.8 and 6.1.1.4'
Ag Ag 0.1306 4.2820 'International Tables Vol C Tables 4.2.6.8 and 6.1.1.4'

loop_
_geom_angle_atom_site_label_1
_geom_angle_atom_site_label_2
_geom_angle_atom_site_label_3
_geom_angle_site_symmetry_1
_geom_angle_site_symmetry_3
_geom_angle
_geom_angle_publ_flag
O31 Ag1 S2 . . 120.88(19) y
O31 Ag1 S1 . . 95.03(19) y
S2 Ag1 S1 . . 143.45(10) y
O31 Ag1 O33 . 3_666 106.4(3) y
S2 Ag1 O33 . 3_666 87.6(2) y
S1 Ag1 O33 . 3_666 88.5(2) y
O31 Ag1 Ag1 . 3_566 105.2(2) y
S2 Ag1 Ag1 . 3_566 73.76(6) y
S1 Ag1 Ag1 . 3_566 91.48(7) y
O33 Ag1 Ag1 3_666 3_566 148.24(19) y
C11 S1 C12 . . 100.2(6) y
C11 S1 Ag1 . . 106.3(4) y
C12 S1 Ag1 . . 105.0(4) y
C11 S2 C21 3_566 . 98.7(5) y
C11 S2 Ag1 3_566 . 107.2(4) y
C21 S2 Ag1 . . 103.3(4) y
O33 S3 O32 . . 114.1(5) y
O33 S3 O31 . . 113.3(5) y
O32 S3 O31 . . 112.5(5) y
O33 S3 C31 . . 104.8(5) y
O32 S3 C31 . . 105.3(5) y
O31 S3 C31 . . 105.7(5) y
S3 O31 Ag1 . . 118.2(5) y
S3 O33 Ag1 . 3_666 136.1(5) y
S1 C11 S2 . 3_566 112.4(5) y
S1 C11 H11A . . 109.1 ?
S2 C11 H11A 3_566 . 109.1 ?
S1 C11 H11B . . 109.1 ?
S2 C11 H11B 3_566 . 109.1 ?
H11A C11 H11B . . 107.9 ?
S1 C12 H12A . . 109.5 ?
S1 C12 H12B . . 109.5 ?
H12A C12 H12B . . 109.5 ?
S1 C12 H12C . . 109.5 ?
H12A C12 H12C . . 109.5 ?
H12B C12 H12C . . 109.5 ?
S2 C21 H21A . . 109.5 ?
S2 C21 H21B . . 109.5 ?
H21A C21 H21B . . 109.5 ?
S2 C21 H21C . . 109.5 ?
H21A C21 H21C . . 109.5 ?
H21B C21 H21C . . 109.5 ?
C40 C31 C32 . . 120.6(10) y
C40 C31 S3 . . 117.2(8) y
C32 C31 S3 . . 122.1(8) y
C33 C32 C37 . . 118.6(11) y
C33 C32 C31 . . 124.2(10) y
C37 C32 C31 . . 117.2(10) y
C34 C33 C32 . . 119.3(11) y
C34 C33 H33 . . 120.4 ?
C32 C33 H33 . . 120.4 ?
C33 C34 C35 . . 123.4(12) y
C33 C34 H34 . . 118.2 ?
C35 C34 H34 . . 118.2 ?
C36 C35 C34 . . 119.5(13) y
C36 C35 H35 . . 120.3 ?
C34 C35 H35 . . 120.3 ?
C35 C36 C37 . . 120.5(11) y
C35 C36 H36 . . 119.7 ?
C37 C36 H36 . . 119.7 ?
C38 C37 C32 . . 121.0(11) y
C38 C37 C36 . . 120.3(10) y
C32 C37 C36 . . 118.6(11) y
C39 C38 C37 . . 120.7(12) y
C39 C38 H38 . . 119.7 ?
C37 C38 H38 . . 119.7 ?
C38 C39 C40 . . 120.6(12) y
C38 C39 H39 . . 119.7 ?
C40 C39 H39 . . 119.7 ?
C31 C40 C39 . . 119.8(11) y
C31 C40 H40 . . 120.1 ?
C39 C40 H40 . . 120.1 ?

loop_
_geom_bond_atom_site_label_1
_geom_bond_atom_site_label_2
_geom_bond_site_symmetry_2
_geom_bond_distance
_geom_bond_publ_flag
Ag1 O31 . 2.425(8) y
Ag1 S2 . 2.471(3) y
Ag1 S1 . 2.505(3) y
Ag1 O33 3_666 2.553(7) y
Ag1 Ag1 3_566 3.2481(16) y
S1 C11 . 1.793(11) y
S1 C12 . 1.804(13) y
S2 C11 3_566 1.802(11) y
S2 C21 . 1.799(11) y
S3 O33 . 1.445(8) y
S3 O32 . 1.453(8) y
S3 O31 . 1.457(8) y
S3 C31 . 1.784(12) y
O33 Ag1 3_666 2.553(7) y
C11 S2 3_566 1.802(11) y
C11 H11A . 0.99 ?
C11 H11B . 0.99 ?
C12 H12A . 0.98 ?
C12 H12B . 0.98 ?
C12 H12C . 0.98 ?
C21 H21A . 0.98 ?
C21 H21B . 0.98 ?
C21 H21C . 0.98 ?
C31 C40 . 1.387(16) y
C31 C32 . 1.428(15) y
C32 C33 . 1.439(16) y
C32 C37 . 1.432(15) y
C33 C34 . 1.356(16) y
C33 H33 . 0.95 ?
C34 C35 . 1.401(18) y
C34 H34 . 0.95 ?
C35 C36 . 1.358(17) y
C35 H35 . 0.95 ?
C36 C37 . 1.457(16) y
C36 H36 . 0.95 ?
C37 C38 . 1.402(16) y
C38 C39 . 1.345(17) y
C38 H38 . 0.95 ?
C39 C40 . 1.434(17) y
C39 H39 . 0.95 ?
C40 H40 . 0.95 ?

loop_
_geom_torsion_atom_site_label_1
_geom_torsion_atom_site_label_2
_geom_torsion_atom_site_label_3
_geom_torsion_atom_site_label_4
_geom_torsion_site_symmetry_1
_geom_torsion_site_symmetry_4
_geom_torsion
O31 Ag1 S1 C11 . . -97.9(5)
S2 Ag1 S1 C11 . . 71.7(4)
O33 Ag1 S1 C11 3_666 . 155.8(4)
Ag1 Ag1 S1 C11 3_566 . 7.5(4)
O31 Ag1 S1 C12 . . 7.8(5)
S2 Ag1 S1 C12 . . 177.4(4)
O33 Ag1 S1 C12 3_666 . -98.6(5)
Ag1 Ag1 S1 C12 3_566 . 113.2(4)
O31 Ag1 S2 C11 . 3_566 36.5(4)
S1 Ag1 S2 C11 . 3_566 -131.5(4)
O33 Ag1 S2 C11 3_666 3_566 144.2(4)
Ag1 Ag1 S2 C11 3_566 3_566 -61.8(3)
O31 Ag1 S2 C21 . . -67.2(5)
S1 Ag1 S2 C21 . . 124.8(5)
O33 Ag1 S2 C21 3_666 . 40.5(5)
Ag1 Ag1 S2 C21 3_566 . -165.5(5)
O33 S3 O31 Ag1 . . 109.4(5)
O32 S3 O31 Ag1 . . -21.9(7)
C31 S3 O31 Ag1 . . -136.4(5)
S2 Ag1 O31 S3 . . 26.5(6)
S1 Ag1 O31 S3 . . -160.7(5)
O33 Ag1 O31 S3 3_666 . -70.8(6)
Ag1 Ag1 O31 S3 3_566 . 106.4(5)
O32 S3 O33 Ag1 . 3_666 53.4(9)
O31 S3 O33 Ag1 . 3_666 -77.2(8)
C31 S3 O33 Ag1 . 3_666 168.0(7)
C12 S1 C11 S2 . 3_566 -73.4(7)
Ag1 S1 C11 S2 . 3_566 35.7(7)
O33 S3 C31 C40 . . -0.3(10)
O32 S3 C31 C40 . . 120.4(9)
O31 S3 C31 C40 . . -120.3(9)
O33 S3 C31 C32 . . -178.2(9)
O32 S3 C31 C32 . . -57.6(10)
O31 S3 C31 C32 . . 61.8(10)
C40 C31 C32 C33 . . 175.9(11)
S3 C31 C32 C33 . . -6.2(16)
C40 C31 C32 C37 . . -1.7(16)
S3 C31 C32 C37 . . 176.1(8)
C37 C32 C33 C34 . . -1.9(17)
C31 C32 C33 C34 . . -179.4(11)
C32 C33 C34 C35 . . -0.9(19)
C33 C34 C35 C36 . . 2(2)
C34 C35 C36 C37 . . -0.7(18)
C33 C32 C37 C38 . . -176.6(11)
C31 C32 C37 C38 . . 1.2(16)
C33 C32 C37 C36 . . 3.2(15)
C31 C32 C37 C36 . . -179.1(10)
C35 C36 C37 C38 . . 177.8(12)
C35 C36 C37 C32 . . -1.9(17)
C32 C37 C38 C39 . . 0.3(18)
C36 C37 C38 C39 . . -179.4(12)
C37 C38 C39 C40 . . -1.4(19)
C32 C31 C40 C39 . . 0.8(17)
S3 C31 C40 C39 . . -177.1(9)
C38 C39 C40 C31 . . 0.8(19)
